data_1510052
loop_
_publ_author_name
'Randaccio, L.'
'Nardin, G.'
'Mezzetti, A.'
'Calligaris, M.'

_publ_section_title
;
 Cation sites and framework deformations in dehydrated chabazites. Crystal
 structure of a fully silver-exchanged chabazite.
;
_journal_name_full Zeolites
_journal_page_first 323
_journal_page_last 328
_journal_paper_doi 10.1016/0144-2449(84)90007-1
_journal_volume 4
_journal_year 1984
_chemical_formula_sum 'Ag3.38 Al3.7 O24 Si8.3'
_chemical_name_systematic 'Ag3.38 Al3.7 Si8.3 O24'
_space_group_IT_number 12
_symmetry_space_group_name_Hall '-C 2y'
_symmetry_space_group_name_H-M 'C 1 2/m 1'
_cell_angle_alpha 90
_cell_angle_beta 113.28
_cell_angle_gamma 90
_cell_formula_units_Z 4
_cell_length_a 19.24
_cell_length_b 13.771
_cell_length_c 11.868
_cell_volume 2888.465
_citation_journal_id_ASTM ZEOLD3
_cod_data_source_file silver3-x_98.cif
_cod_data_source_block Ag3.38Al3.7O24Si8.3
_cod_database_code 1510052

loop_
_symmetry_equiv_pos_as_xyz
x,y,z
-x,y,-z
-x,-y,-z
x,-y,z
x+1/2,y+1/2,z
-x+1/2,y+1/2,-z
-x+1/2,-y+1/2,-z
x+1/2,-y+1/2,z

loop_
_atom_site_label
_atom_site_type_symbol
_atom_site_fract_x
_atom_site_fract_y
_atom_site_fract_z
_atom_site_occupancy
_atom_site_U_iso_or_equiv
O5 O-2 0.2413 0.1442 0.3216 1 0.0
Ag6 Ag+1 0 0.0275 0.5 0.418 0.0
Ag5 Ag+1 0.265 0.2439 0.0881 0.306 0.0
Al2 Al+3 0.426 0.2766 0.0303 0.31 0.0
Si3 Si+4 0.0162 0.1098 0.2681 0.69 0.0
O7 O-2 0.0246 0.1825 0.3831 1 0.0
O11 O-2 0.9983 0 0.3092 1 0.0
Al4 Al+3 0.3315 0.1155 0.3741 0.31 0.0
Si2 Si+4 0.426 0.2766 0.0303 0.69 0.0
Si1 Si+4 0.4194 0.1141 0.1998 0.69 0.0
O1 O-2 0.3637 0.1453 0.2685 1 0.0
O10 O-2 0.4088 0 0.161 1 0.0
O14 O-2 0.4451 0.36 0.1397 1 0.0
Al6 Al+3 0.1639 0.1097 0.2051 0.31 0.0
Si6 Si+4 0.1639 0.1097 0.2051 0.69 0.0
Ag8 Ag+1 0.591 0 0.048 0.184 0.0
Si5 Si+4 0.0427 0.2972 0.4144 0.69 0.0
Al5 Al+3 0.0427 0.2972 0.4144 0.31 0.0
O13 O-2 0.3467 0 0.411 1 0.0
O12 O-2 0.1772 0 0.159 1 0.0
Si4 Si+4 0.3315 0.1155 0.3741 0.69 0.0
O2 O-2 0.0961 0.113 0.2502 1 0.0
Ag4 Ag+1 0.25 0.25 0.5 0.846 0.0
O6 O-2 0.3956 0.1767 0.0718 1 0.0
O9 O-2 0.1475 0.1842 0.0906 1 0.0
O8 O-2 0.3678 0.1822 0.5029 1 0.0
Ag7 Ag+1 0 0.448 0 0.07 0.0
Ag3 Ag+1 0 0.5 0.5 0.336 0.0
Ag1 Ag+1 0.0975 0.5 0.3158 0.394 0.0
Al1 Al+3 0.4194 0.1141 0.1998 0.31 0.0
Al3 Al+3 0.0162 0.1098 0.2681 0.31 0.0
O3 O-2 0 0.2462 0 1 0.0
O15 O-2 0.0106 0.3624 0.2873 1 0.0
Ag2 Ag+1 0.35 0.5 0.0621 0.684 0.0
O4 O-2 0 0.3364 0.5 1 0.0
